data_7709046
loop_
_publ_author_name
'Hou, Xiaomin'
'Tang, Sifu'

_publ_section_title
;
 Lanthanide-uranyl Phosphonates Constructed from Diethyl
 ((phenylsulfonyl)methyl)phosphonate
;
_journal_name_full 'Dalton Transactions'
_journal_paper_doi 10.1039/D1DT03596G
_journal_year 2022
_chemical_formula_sum 'C21 H31 O23 P3 S3 Sm U1.5'
_chemical_formula_weight 1347.94
_space_group_crystal_system monoclinic
_space_group_IT_number 14
_space_group_name_Hall '-P 2ybc'
_space_group_name_H-M_alt 'P 1 21/c 1'
_atom_sites_solution_hydrogens mixed
_audit_creation_method SHELXL-2013
_audit_update_record
;
2021-12-04 deposited with the CCDC.	2021-12-07 downloaded from the CCDC.
;
_cell_angle_alpha 90
_cell_angle_beta 103.0430(10)
_cell_angle_gamma 90
_cell_formula_units_Z 4
_cell_length_a 15.8278(5)
_cell_length_b 24.1917(8)
_cell_length_c 10.0884(3)
_cell_measurement_reflns_used 50078
_cell_measurement_temperature 293(2)
_cell_measurement_theta_max 25.00
_cell_measurement_theta_min 3.085
_cell_volume 3763.2(2)
_computing_cell_refinement 'Bruker XSCANS'
_computing_data_collection 'Bruker XSCANS'
_computing_data_reduction 'Bruker SHELXTL'
_computing_molecular_graphics 'Bruker SHELXTL'
_computing_publication_material 'Bruker SHELXTL'
_computing_structure_refinement 'SHELXL-2014 (Sheldrick, 2014)'
_computing_structure_solution 'Bruker SHELXTL'
_diffrn_ambient_temperature 293(2)
_diffrn_measured_fraction_theta_full 0.963
_diffrn_measured_fraction_theta_max 0.989
_diffrn_measurement_device_type 'Bruker P4'
_diffrn_measurement_method '\w scans'
_diffrn_radiation_type MoK\a
_diffrn_radiation_wavelength 0.71073
_diffrn_reflns_av_R_equivalents 0.0464
_diffrn_reflns_av_unetI/netI 0.0291
_diffrn_reflns_Laue_measured_fraction_full 0.963
_diffrn_reflns_Laue_measured_fraction_max 0.989
_diffrn_reflns_limit_h_max 18
_diffrn_reflns_limit_h_min -18
_diffrn_reflns_limit_k_max 28
_diffrn_reflns_limit_k_min -28
_diffrn_reflns_limit_l_max 11
_diffrn_reflns_limit_l_min -11
_diffrn_reflns_number 49962
_diffrn_reflns_point_group_measured_fraction_full 0.963
_diffrn_reflns_point_group_measured_fraction_max 0.989
_diffrn_reflns_theta_full 25.242
_diffrn_reflns_theta_max 25.000
_diffrn_reflns_theta_min 3.085
_diffrn_source 'sealed tube'
_exptl_absorpt_coefficient_mu 8.364
_exptl_absorpt_correction_T_max 0.456
_exptl_absorpt_correction_T_min 0.253
_exptl_absorpt_correction_type multi-scan
_exptl_crystal_colour yellow
_exptl_crystal_density_diffrn 2.379
_exptl_crystal_description prism
_exptl_crystal_F_000 2536
_exptl_crystal_size_max 0.431
_exptl_crystal_size_mid 0.141
_exptl_crystal_size_min 0.094
_refine_diff_density_max 2.650
_refine_diff_density_min -3.869
_refine_diff_density_rms 0.210
_refine_ls_extinction_method none
_refine_ls_goodness_of_fit_ref 1.298
_refine_ls_hydrogen_treatment constr
_refine_ls_matrix_type full
_refine_ls_number_parameters 475
_refine_ls_number_reflns 6542
_refine_ls_number_restraints 24
_refine_ls_restrained_S_all 1.303
_refine_ls_R_factor_all 0.0521
_refine_ls_R_factor_gt 0.0447
_refine_ls_shift/su_max 0.002
_refine_ls_shift/su_mean 0.000
_refine_ls_structure_factor_coef Fsqd
_refine_ls_weighting_details
;
 w=1/[\s^2^(Fo^2^)+80.7557P]
 where P=(Fo^2^+2Fc^2^)/3
;
_refine_ls_weighting_scheme calc
_refine_ls_wR_factor_gt 0.0984
_refine_ls_wR_factor_ref 0.1005
_reflns_Friedel_coverage 0.000
_reflns_number_gt 5846
_reflns_number_total 6542
_reflns_threshold_expression 'I > 2\s(I)'
_cod_data_source_file d1dt03596g2.cif
_cod_data_source_block 3
_cod_original_sg_symbol_H-M 'P 21/c'
_cod_original_formula_sum 'C21 H31 O23 P3 S3 Sm U1.50'
_cod_database_code 7709046
_shelx_space_group_comment
;
The symmetry employed for this shelxl refinement is uniquely defined
by the following loop, which should always be used as a source of
symmetry information in preference to the above space-group names.
They are only intended as comments.
;
_shelxl_version_number 2013-2

loop_
_space_group_symop_operation_xyz
'x, y, z'
'-x, y+1/2, -z+1/2'
'-x, -y, -z'
'x, -y-1/2, z-1/2'

loop_
_atom_site_label
_atom_site_type_symbol
_atom_site_fract_x
_atom_site_fract_y
_atom_site_fract_z
_atom_site_U_iso_or_equiv
_atom_site_adp_type
_atom_site_occupancy
_atom_site_site_symmetry_order
_atom_site_calc_flag
_atom_site_refinement_flags_posn
_atom_site_refinement_flags_adp
_atom_site_refinement_flags_occupancy
_atom_site_disorder_assembly
_atom_site_disorder_group
U1 U 1.5000 0.5000 1.5000 0.01460(13) Uani 1 2 d S . P . .
U2 U 0.84717(2) 0.50393(2) 0.53794(4) 0.01646(11) Uani 1 1 d . . . . .
Sm1 Sm 1.24042(3) 0.52238(2) 0.98583(5) 0.01599(13) Uani 1 1 d . . . . .
P1 P 1.04921(17) 0.56050(11) 0.7005(3) 0.0176(6) Uani 1 1 d . . . . .
P2 P 1.31035(17) 0.43101(11) 1.2906(3) 0.0160(5) Uani 1 1 d . . . . .
P3 P 0.64518(17) 0.47077(12) 0.2822(3) 0.0193(6) Uani 1 1 d . . . . .
S1 S 0.9974(2) 0.66300(12) 0.8425(3) 0.0289(7) Uani 1 1 d . . . . .
S2 S 1.3440(2) 0.32944(12) 1.1310(3) 0.0306(7) Uani 1 1 d . . . . .
S3 S 0.70797(19) 0.35793(12) 0.2287(3) 0.0300(7) Uani 1 1 d . . . . .
O1W O 1.3756(5) 0.5636(4) 1.1204(8) 0.037(2) Uani 1 1 d . . . . .
H1W H 1.4169 0.5747 1.0860 0.056 Uiso 1 1 d R U . . .
H2W H 1.3955 0.5636 1.2061 0.056 Uiso 1 1 d R U . . .
O1 O 1.0612(7) 0.6520(4) 0.9639(9) 0.056(3) Uani 1 1 d . . . . .
O2W O 1.1914(6) 0.5940(3) 1.1183(8) 0.037(2) Uani 1 1 d . . . . .
H3W H 1.1710 0.6211 1.0676 0.056 Uiso 1 1 d R U . . .
H4W H 1.2015 0.5932 1.2048 0.056 Uiso 1 1 d R U . . .
O2 O 0.9105(6) 0.6456(4) 0.8380(12) 0.060(3) Uani 1 1 d . . . . .
O3W O 1.1978(6) 0.4329(3) 0.8703(9) 0.038(2) Uani 1 1 d . . . . .
H5W H 1.2457 0.4212 0.8564 0.058 Uiso 1 1 d R U . . .
H6W H 1.1588 0.4386 0.7983 0.058 Uiso 1 1 d R U . . .
O3 O 1.0712(5) 0.5516(3) 0.5628(7) 0.0233(17) Uani 1 1 d . . . . .
O4 O 0.9625(5) 0.5332(3) 0.7045(7) 0.0260(17) Uani 1 1 d . . . . .
O4W O 1.1068(4) 0.4822(3) 1.0578(7) 0.0269(18) Uani 1 1 d . . . . .
H7W H 1.0703 0.4980 0.9941 0.040 Uiso 1 1 d R U . . .
H8W H 1.1015 0.4473 1.0623 0.040 Uiso 1 1 d R U . . .
O5 O 1.1200(5) 0.5450(3) 0.8183(8) 0.0276(18) Uani 1 1 d . . . . .
O6 O 1.4331(7) 0.3435(4) 1.1554(14) 0.069(4) Uani 1 1 d . . . . .
O7 O 1.2891(8) 0.3446(4) 1.0030(9) 0.063(3) Uani 1 1 d . . . . .
O8 O 1.2396(5) 0.4422(3) 1.3685(8) 0.0283(18) Uani 1 1 d . . . . .
O9 O 1.3999(5) 0.4408(3) 1.3800(7) 0.0257(17) Uani 1 1 d . . . . .
O10 O 1.2947(5) 0.4594(3) 1.1538(7) 0.0292(18) Uani 1 1 d . . . . .
O11 O 0.7745(6) 0.3511(4) 0.3496(10) 0.051(3) Uani 1 1 d . . . . .
O12 O 0.7311(5) 0.3833(3) 0.1113(9) 0.034(2) Uani 1 1 d . . . . .
O13 O 0.6573(5) 0.4909(3) 0.1465(8) 0.0288(18) Uani 1 1 d . . . . .
O14 O 0.5668(5) 0.4968(3) 0.3216(7) 0.0259(17) Uani 1 1 d . . . . .
O15 O 0.7262(5) 0.4764(4) 0.3926(9) 0.039(2) Uani 1 1 d . . . . .
O16 O 1.4359(5) 0.5568(3) 1.4198(8) 0.0256(17) Uani 1 1 d . . . . .
O17 O 0.8600(5) 0.5593(3) 0.4266(8) 0.0261(17) Uani 1 1 d . . . . .
O18 O 0.8359(6) 0.4484(3) 0.6484(8) 0.0320(19) Uani 1 1 d . . . . .
C1 C 1.0320(7) 0.6347(4) 0.7013(11) 0.023(2) Uani 1 1 d . . . . .
H1A H 1.0859 0.6527 0.6957 0.028 Uiso 1 1 calc R U . . .
H1B H 0.9893 0.6443 0.6194 0.028 Uiso 1 1 calc R U . . .
C2 C 0.9991(8) 0.7347(5) 0.8165(12) 0.027(3) Uani 1 1 d . . . . .
C3 C 0.9315(9) 0.7587(6) 0.7236(17) 0.052(4) Uani 1 1 d . . . . .
H3A H 0.8860 0.7369 0.6770 0.063 Uiso 1 1 calc R U . . .
C4 C 0.9312(13) 0.8148(7) 0.700(2) 0.073(5) Uani 1 1 d . . . . .
H4A H 0.8863 0.8309 0.6357 0.087 Uiso 1 1 calc R U . . .
C5 C 0.9969(14) 0.8466(7) 0.7702(19) 0.066(5) Uani 1 1 d . . . . .
H5A H 0.9960 0.8846 0.7561 0.079 Uiso 1 1 calc R U . . .
C6 C 1.0640(14) 0.8231(7) 0.8615(19) 0.073(6) Uani 1 1 d . . . . .
H6A H 1.1094 0.8451 0.9079 0.088 Uiso 1 1 calc R U . . .
C7 C 1.0648(11) 0.7667(7) 0.8854(17) 0.060(4) Uani 1 1 d . . . . .
H7A H 1.1102 0.7508 0.9485 0.072 Uiso 1 1 calc R U . . .
C8 C 1.3003(7) 0.3568(4) 1.2634(10) 0.019(2) Uani 1 1 d . . . . .
H8A H 1.3282 0.3385 1.3475 0.023 Uiso 1 1 calc R U . . .
H8B H 1.2391 0.3474 1.2451 0.023 Uiso 1 1 calc R U . . .
C9 C 1.3366(8) 0.2571(5) 1.1454(12) 0.030(3) Uani 1 1 d . . . . .
C10 C 1.4083(10) 0.2253(7) 1.186(2) 0.074(6) Uani 1 1 d . . . . .
H10A H 1.4628 0.2416 1.2111 0.089 Uiso 1 1 calc R U . . .
C11 C 1.3995(14) 0.1675(7) 1.189(3) 0.098(8) Uani 1 1 d . . . . .
H11A H 1.4482 0.1453 1.2163 0.118 Uiso 1 1 calc R U . . .
C12 C 1.3202(12) 0.1444(6) 1.1509(16) 0.054(4) Uani 1 1 d . . . . .
H12A H 1.3147 0.1062 1.1522 0.064 Uiso 1 1 calc R U . . .
C13 C 1.2498(12) 0.1756(6) 1.1118(18) 0.065(5) Uani 1 1 d . . . . .
H13A H 1.1953 0.1592 1.0874 0.078 Uiso 1 1 calc R U . . .
C14 C 1.2577(10) 0.2324(6) 1.1076(17) 0.058(4) Uani 1 1 d . . . . .
H14A H 1.2084 0.2541 1.0786 0.070 Uiso 1 1 calc R U . . .
C15 C 0.6223(8) 0.3966(4) 0.2665(13) 0.028(3) Uani 1 1 d . . . . .
H15A H 0.6104 0.3833 0.3511 0.034 Uiso 1 1 calc R U . . .
H15B H 0.5706 0.3908 0.1953 0.034 Uiso 1 1 calc R U . . .
C16 C 0.6652(10) 0.2925(5) 0.1765(16) 0.046(4) Uani 1 1 d . . . . .
C17 C 0.6062(15) 0.2864(7) 0.0539(19) 0.082(6) Uani 1 1 d . U . . .
H17A H 0.5863 0.3170 -0.0001 0.099 Uiso 1 1 calc R U . . .
C18 C 0.5775(19) 0.2339(10) 0.013(2) 0.110(8) Uani 1 1 d . U . . .
H18A H 0.5389 0.2287 -0.0704 0.132 Uiso 1 1 calc R U . . .
C19 C 0.6051(18) 0.1903(8) 0.093(3) 0.094(7) Uani 1 1 d . U . . .
H19A H 0.5849 0.1553 0.0634 0.113 Uiso 1 1 calc R U . . .
C20 C 0.6584(16) 0.1949(8) 0.210(3) 0.096(7) Uani 1 1 d . U . . .
H20A H 0.6753 0.1639 0.2636 0.115 Uiso 1 1 calc R U . . .
C21 C 0.6909(12) 0.2479(7) 0.254(2) 0.082(7) Uani 1 1 d . . . . .
H21A H 0.7302 0.2518 0.3374 0.099 Uiso 1 1 calc R U . . .
O5W O 1.5261(6) 0.5703(5) 1.0350(11) 0.063(3) Uani 1 1 d . . . . .
H9W H 1.5631 0.5454 1.0295 0.094 Uiso 1 1 d R U . . .
H10W H 1.5375 0.6044 1.0278 0.094 Uiso 1 1 d R U . . .

loop_
_atom_site_aniso_label
_atom_site_aniso_U_11
_atom_site_aniso_U_22
_atom_site_aniso_U_33
_atom_site_aniso_U_23
_atom_site_aniso_U_13
_atom_site_aniso_U_12
U1 0.0146(3) 0.0152(3) 0.0146(3) -0.0009(2) 0.0046(2) 0.0011(2)
U2 0.0201(2) 0.0162(2) 0.01399(19) -0.00096(15) 0.00581(15) -0.00014(16)
Sm1 0.0155(3) 0.0198(3) 0.0130(3) 0.0015(2) 0.0037(2) -0.0013(2)
P1 0.0158(13) 0.0213(14) 0.0146(13) -0.0027(11) 0.0008(11) 0.0008(11)
P2 0.0168(13) 0.0139(13) 0.0160(13) -0.0014(10) 0.0013(11) -0.0006(10)
P3 0.0197(14) 0.0237(15) 0.0165(13) -0.0039(11) 0.0083(11) -0.0035(11)
S1 0.0322(16) 0.0270(15) 0.0300(16) -0.0040(12) 0.0122(13) 0.0051(12)
S2 0.0406(18) 0.0176(14) 0.0403(18) -0.0048(13) 0.0230(15) -0.0021(12)
S3 0.0301(16) 0.0256(15) 0.0393(18) 0.0083(13) 0.0180(14) 0.0013(12)
O1W 0.028(5) 0.054(6) 0.027(5) 0.002(4) 0.000(4) -0.011(4)
O1 0.079(8) 0.057(7) 0.028(5) 0.001(5) 0.002(5) 0.031(6)
O2W 0.059(6) 0.035(5) 0.021(4) 0.005(4) 0.018(4) 0.012(4)
O2 0.048(6) 0.048(6) 0.102(9) -0.022(6) 0.053(6) -0.014(5)
O3W 0.044(5) 0.034(5) 0.034(5) -0.004(4) 0.002(4) -0.008(4)
O3 0.023(4) 0.028(4) 0.017(4) -0.004(3) 0.001(3) 0.007(3)
O4 0.026(4) 0.034(5) 0.018(4) -0.008(3) 0.007(3) -0.008(3)
O4W 0.018(4) 0.040(5) 0.020(4) 0.006(3) -0.002(3) -0.011(3)
O5 0.026(4) 0.031(4) 0.022(4) -0.001(3) -0.002(3) -0.002(3)
O6 0.049(6) 0.042(6) 0.134(11) -0.028(6) 0.056(7) -0.017(5)
O7 0.127(10) 0.038(6) 0.024(5) 0.001(4) 0.017(6) 0.019(6)
O8 0.028(4) 0.025(4) 0.033(5) -0.011(4) 0.010(4) 0.000(3)
O9 0.020(4) 0.030(4) 0.022(4) -0.006(3) -0.007(3) -0.006(3)
O10 0.043(5) 0.029(4) 0.014(4) 0.005(3) 0.001(3) -0.003(4)
O11 0.037(5) 0.060(7) 0.054(6) 0.025(5) 0.005(5) 0.011(5)
O12 0.040(5) 0.025(4) 0.046(5) 0.007(4) 0.030(4) -0.001(4)
O13 0.040(5) 0.023(4) 0.032(4) 0.005(3) 0.027(4) 0.004(3)
O14 0.029(4) 0.028(4) 0.025(4) 0.001(3) 0.015(3) 0.004(3)
O15 0.023(4) 0.049(5) 0.042(5) -0.023(4) 0.000(4) -0.002(4)
O16 0.023(4) 0.025(4) 0.027(4) 0.001(3) 0.002(3) 0.006(3)
O17 0.028(4) 0.028(4) 0.023(4) 0.007(3) 0.008(3) 0.001(3)
O18 0.047(5) 0.026(4) 0.025(4) 0.005(3) 0.015(4) -0.001(4)
C1 0.029(6) 0.024(6) 0.019(6) -0.003(5) 0.010(5) 0.000(5)
C2 0.034(7) 0.025(6) 0.025(6) -0.006(5) 0.011(5) 0.003(5)
C3 0.039(8) 0.039(8) 0.073(11) -0.005(8) -0.001(8) 0.010(6)
C4 0.091(15) 0.052(11) 0.076(13) 0.014(10) 0.020(11) 0.029(10)
C5 0.108(15) 0.031(9) 0.067(12) 0.002(8) 0.040(12) 0.013(10)
C6 0.107(16) 0.041(10) 0.066(12) -0.015(9) 0.010(11) -0.032(10)
C7 0.055(10) 0.057(10) 0.056(10) -0.007(8) -0.011(8) -0.012(8)
C8 0.018(5) 0.019(6) 0.019(6) -0.004(4) 0.002(4) -0.001(4)
C9 0.036(7) 0.025(6) 0.032(7) -0.003(5) 0.013(6) 0.001(5)
C10 0.037(9) 0.043(10) 0.135(18) 0.004(10) 0.002(10) 0.005(7)
C11 0.077(14) 0.037(10) 0.17(2) 0.015(12) 0.012(15) 0.024(10)
C12 0.078(12) 0.032(8) 0.056(10) -0.004(7) 0.024(9) 0.003(8)
C13 0.074(12) 0.039(9) 0.076(12) -0.010(8) 0.006(10) -0.031(9)
C14 0.050(9) 0.037(8) 0.076(12) 0.002(8) -0.008(8) -0.003(7)
C15 0.034(7) 0.022(6) 0.037(7) 0.004(5) 0.023(6) -0.005(5)
C16 0.067(10) 0.017(7) 0.072(11) 0.003(6) 0.053(9) 0.002(6)
C17 0.142(15) 0.050(9) 0.057(10) -0.014(8) 0.028(10) -0.032(10)
C18 0.177(18) 0.080(13) 0.069(12) -0.019(10) 0.020(12) -0.037(13)
C19 0.147(16) 0.046(10) 0.109(14) -0.013(10) 0.070(13) -0.011(11)
C20 0.106(14) 0.049(10) 0.143(16) 0.032(11) 0.049(13) 0.015(10)
C21 0.065(12) 0.034(9) 0.15(2) 0.043(11) 0.038(12) 0.005(8)
O5W 0.039(6) 0.073(8) 0.082(8) 0.037(6) 0.025(6) 0.013(5)

loop_
_atom_type_symbol
_atom_type_description
_atom_type_scat_dispersion_real
_atom_type_scat_dispersion_imag
_atom_type_scat_source
C C 0.0033 0.0016 'International Tables Vol C Tables 4.2.6.8 and 6.1.1.4'
H H 0.0000 0.0000 'International Tables Vol C Tables 4.2.6.8 and 6.1.1.4'
O O 0.0106 0.0060 'International Tables Vol C Tables 4.2.6.8 and 6.1.1.4'
P P 0.1023 0.0942 'International Tables Vol C Tables 4.2.6.8 and 6.1.1.4'
S S 0.1246 0.1234 'International Tables Vol C Tables 4.2.6.8 and 6.1.1.4'
Sm Sm -0.1638 3.4418 'International Tables Vol C Tables 4.2.6.8 and 6.1.1.4'
U U -9.6767 9.6646 'International Tables Vol C Tables 4.2.6.8 and 6.1.1.4'

loop_
_geom_angle_atom_site_label_1
_geom_angle_atom_site_label_2
_geom_angle_atom_site_label_3
_geom_angle
_geom_angle_site_symmetry_1
_geom_angle_site_symmetry_3
_geom_angle_publ_flag
O16 U1 O16 180.0 3_868 . ?
O16 U1 O9 89.3(3) 3_868 3_868 ?
O16 U1 O9 90.7(3) . 3_868 ?
O16 U1 O9 90.7(3) 3_868 . ?
O16 U1 O9 89.3(3) . . ?
O9 U1 O9 180.0 3_868 . ?
O16 U1 O14 90.8(3) 3_868 1_656 ?
O16 U1 O14 89.2(3) . 1_656 ?
O9 U1 O14 92.9(3) 3_868 1_656 ?
O9 U1 O14 87.1(3) . 1_656 ?
O16 U1 O14 89.2(3) 3_868 3_767 ?
O16 U1 O14 90.8(3) . 3_767 ?
O9 U1 O14 87.1(3) 3_868 3_767 ?
O9 U1 O14 92.9(3) . 3_767 ?
O14 U1 O14 180.0 1_656 3_767 ?
O18 U2 O17 179.1(4) . . ?
O18 U2 O15 89.6(4) . . ?
O17 U2 O15 90.8(4) . . ?
O18 U2 O8 91.0(3) . 3_767 ?
O17 U2 O8 89.8(3) . 3_767 ?
O15 U2 O8 86.2(3) . 3_767 ?
O18 U2 O3 88.9(3) . 3_766 ?
O17 U2 O3 90.3(3) . 3_766 ?
O15 U2 O3 91.1(3) . 3_766 ?
O8 U2 O3 177.4(3) 3_767 3_766 ?
O18 U2 O4 87.2(3) . . ?
O17 U2 O4 92.6(3) . . ?
O15 U2 O4 173.8(3) . . ?
O8 U2 O4 88.5(3) 3_767 . ?
O3 U2 O4 94.1(3) 3_766 . ?
O10 Sm1 O5 143.7(3) . . ?
O10 Sm1 O13 97.9(3) . 3_766 ?
O5 Sm1 O13 100.3(3) . 3_766 ?
O10 Sm1 O2W 100.4(3) . . ?
O5 Sm1 O2W 85.4(3) . . ?
O13 Sm1 O2W 139.6(3) 3_766 . ?
O10 Sm1 O1W 74.3(3) . . ?
O5 Sm1 O1W 140.9(3) . . ?
O13 Sm1 O1W 75.1(3) 3_766 . ?
O2W Sm1 O1W 75.7(3) . . ?
O10 Sm1 O3W 77.5(3) . . ?
O5 Sm1 O3W 76.7(3) . . ?
O13 Sm1 O3W 76.3(3) 3_766 . ?
O2W Sm1 O3W 142.9(3) . . ?
O1W Sm1 O3W 136.1(3) . . ?
O10 Sm1 O12 143.5(3) . 3_766 ?
O5 Sm1 O12 72.4(3) . 3_766 ?
O13 Sm1 O12 72.5(3) 3_766 3_766 ?
O2W Sm1 O12 71.3(3) . 3_766 ?
O1W Sm1 O12 69.3(3) . 3_766 ?
O3W Sm1 O12 130.6(3) . 3_766 ?
O10 Sm1 O4W 74.7(3) . . ?
O5 Sm1 O4W 72.6(3) . . ?
O13 Sm1 O4W 145.7(3) 3_766 . ?
O2W Sm1 O4W 74.3(3) . . ?
O1W Sm1 O4W 131.4(2) . . ?
O3W Sm1 O4W 69.5(3) . . ?
O12 Sm1 O4W 132.1(3) 3_766 . ?
O5 P1 O3 114.0(4) . . ?
O5 P1 O4 112.9(4) . . ?
O3 P1 O4 110.7(4) . . ?
O5 P1 C1 109.5(5) . . ?
O3 P1 C1 102.1(5) . . ?
O4 P1 C1 106.9(5) . . ?
O10 P2 O9 114.3(5) . . ?
O10 P2 O8 113.6(5) . . ?
O9 P2 O8 111.2(4) . . ?
O10 P2 C8 108.7(5) . . ?
O9 P2 C8 106.4(5) . . ?
O8 P2 C8 101.7(5) . . ?
O15 P3 O13 112.5(5) . . ?
O15 P3 O14 112.2(5) . . ?
O13 P3 O14 112.5(4) . . ?
O15 P3 C15 105.7(6) . . ?
O13 P3 C15 107.5(5) . . ?
O14 P3 C15 105.7(5) . . ?
O1 S1 O2 117.5(7) . . ?
O1 S1 C2 106.4(6) . . ?
O2 S1 C2 109.5(6) . . ?
O1 S1 C1 109.2(6) . . ?
O2 S1 C1 109.3(6) . . ?
C2 S1 C1 104.0(5) . . ?
O6 S2 O7 118.2(8) . . ?
O6 S2 C9 107.8(6) . . ?
O7 S2 C9 106.9(6) . . ?
O6 S2 C8 108.9(6) . . ?
O7 S2 C8 108.9(6) . . ?
C9 S2 C8 105.4(5) . . ?
O11 S3 O12 118.1(6) . . ?
O11 S3 C16 108.2(7) . . ?
O12 S3 C16 106.7(6) . . ?
O11 S3 C15 109.4(6) . . ?
O12 S3 C15 107.5(5) . . ?
C16 S3 C15 106.3(6) . . ?
P1 O3 U2 140.1(4) . 3_766 ?
P1 O4 U2 133.1(4) . . ?
P1 O5 Sm1 173.7(5) . . ?
P2 O8 U2 154.8(5) . 3_767 ?
P2 O9 U1 149.3(5) . . ?
P2 O10 Sm1 158.8(5) . . ?
S3 O12 Sm1 141.8(5) . 3_766 ?
P3 O13 Sm1 136.1(5) . 3_766 ?
P3 O14 U1 140.3(5) . 1_454 ?
P3 O15 U2 167.0(6) . . ?
S1 C1 P1 117.2(6) . . ?
C7 C2 C3 119.7(13) . . ?
C7 C2 S1 121.6(11) . . ?
C3 C2 S1 118.7(10) . . ?
C4 C3 C2 120.3(15) . . ?
C5 C4 C3 119.5(17) . . ?
C4 C5 C6 120.5(16) . . ?
C5 C6 C7 120.1(16) . . ?
C2 C7 C6 119.9(16) . . ?
S2 C8 P2 116.6(6) . . ?
C10 C9 C14 119.4(13) . . ?
C10 C9 S2 121.4(11) . . ?
C14 C9 S2 119.1(10) . . ?
C9 C10 C11 119.3(16) . . ?
C12 C11 C10 119.9(16) . . ?
C13 C12 C11 120.8(15) . . ?
C12 C13 C14 119.8(16) . . ?
C9 C14 C13 120.8(15) . . ?
S3 C15 P3 113.2(6) . . ?
C21 C16 C17 119.6(16) . . ?
C21 C16 S3 120.3(15) . . ?
C17 C16 S3 120.1(12) . . ?
C16 C17 C18 118(2) . . ?
C19 C18 C17 120(2) . . ?
C20 C19 C18 123(2) . . ?
C19 C20 C21 119(2) . . ?
C16 C21 C20 120(2) . . ?

loop_
_geom_bond_atom_site_label_1
_geom_bond_atom_site_label_2
_geom_bond_distance
_geom_bond_site_symmetry_2
_geom_bond_publ_flag
U1 O16 1.789(7) 3_868 ?
U1 O16 1.789(7) . ?
U1 O9 2.272(7) 3_868 ?
U1 O9 2.272(7) . ?
U1 O14 2.285(7) 1_656 ?
U1 O14 2.285(7) 3_767 ?
U2 O18 1.780(7) . ?
U2 O17 1.788(7) . ?
U2 O15 2.235(8) . ?
U2 O8 2.250(7) 3_767 ?
U2 O3 2.258(7) 3_766 ?
U2 O4 2.296(7) . ?
Sm1 O10 2.296(7) . ?
Sm1 O5 2.309(7) . ?
Sm1 O13 2.341(7) 3_766 ?
Sm1 O2W 2.420(8) . ?
Sm1 O1W 2.470(8) . ?
Sm1 O3W 2.479(8) . ?
Sm1 O12 2.563(8) 3_766 ?
Sm1 O4W 2.576(7) . ?
P1 O5 1.486(8) . ?
P1 O3 1.522(8) . ?
P1 O4 1.532(8) . ?
P1 C1 1.817(11) . ?
P2 O10 1.511(8) . ?
P2 O9 1.517(7) . ?
P2 O8 1.530(8) . ?
P2 C8 1.818(10) . ?
P3 O15 1.503(8) . ?
P3 O13 1.505(8) . ?
P3 O14 1.522(7) . ?
P3 C15 1.830(11) . ?
S1 O1 1.427(10) . ?
S1 O2 1.429(10) . ?
S1 C2 1.756(12) . ?
S1 C1 1.776(10) . ?
S2 O6 1.417(10) . ?
S2 O7 1.432(11) . ?
S2 C9 1.763(12) . ?
S2 C8 1.766(10) . ?
S3 O11 1.430(10) . ?
S3 O12 1.453(8) . ?
S3 C16 1.756(14) . ?
S3 C15 1.759(11) . ?
O3 U2 2.258(7) 3_766 ?
O8 U2 2.250(7) 3_767 ?
O12 Sm1 2.563(8) 3_766 ?
O13 Sm1 2.341(7) 3_766 ?
O14 U1 2.285(7) 1_454 ?
C2 C7 1.354(18) . ?
C2 C3 1.381(18) . ?
C3 C4 1.38(2) . ?
C4 C5 1.36(3) . ?
C5 C6 1.36(3) . ?
C6 C7 1.39(2) . ?
C9 C10 1.355(19) . ?
C9 C14 1.358(19) . ?
C10 C11 1.41(2) . ?
C11 C12 1.35(2) . ?
C12 C13 1.33(2) . ?
C13 C14 1.38(2) . ?
C16 C21 1.34(2) . ?
C16 C17 1.38(2) . ?
C17 C18 1.38(3) . ?
C18 C19 1.34(3) . ?
C19 C20 1.29(3) . ?
C20 C21 1.42(3) . ?
